data_7201176
loop_
_publ_author_name
'Entwistle, Christopher D.'
'Collings, Jonathan C.'
'Steffen, Andreas'
'P\%alsson, Lars-Olof'
'Beeby, Andrew'
'Albesa-Jov\'e, David'
'Burke, Jacquelyn M.'
'Batsanov, Andrei S.'
'Howard, Judith A. K.'
'Mosely, Jackie A.'
'Poon, Suk-Yue'
'Wong, Wai-Yeung'
'Ibersiene, Fatima'
'Fathallah, Sofiane'
'Boucekkine, Abdou'
'Halet, Jean-Fran\,cois'
'Marder, Todd B.'

_publ_section_title
;
 Syntheses, structures, two-photon absorption cross-sections and
 computed second hyperpolarisabilities of quadrupolar A--\p--A systems
 containing E-dimesitylborylethenyl acceptors
;
_journal_issue 40
_journal_name_full 'Journal of Materials Chemistry'
_journal_page_first 7532
_journal_paper_doi 10.1039/b905719f
_journal_volume 19
_journal_year 2009
_chemical_formula_moiety 'C46 H52 B2'
_chemical_formula_sum 'C46 H52 B2'
_chemical_formula_weight 626.50
_chemical_name_systematic
;
1,4-bis(E-dimesitylborylethenyl)benzene
;
_space_group_IT_number 14
_symmetry_cell_setting monoclinic
_symmetry_space_group_name_Hall '-P 2ybc'
_symmetry_space_group_name_H-M 'P 1 21/c 1'
_atom_sites_solution_hydrogens geom
_atom_sites_solution_primary direct
_atom_sites_solution_secondary difmap
_audit_creation_method SHELXL-97
_cell_angle_alpha 90.00
_cell_angle_beta 92.370(11)
_cell_angle_gamma 90.00
_cell_formula_units_Z 4
_cell_length_a 8.3031(7)
_cell_length_b 28.945(2)
_cell_length_c 15.8034(14)
_cell_measurement_reflns_used 756
_cell_measurement_temperature 120(2)
_cell_measurement_theta_max 19.1
_cell_measurement_theta_min 10.2
_cell_volume 3794.8(5)
_computing_cell_refinement 'SMART version 5.625 (Bruker, 2001)'
_computing_data_collection 'SMART version 5.625 (Bruker, 2001)'
_computing_data_reduction 'SAINT version 6.02A (Bruker, 2001)'
_computing_molecular_graphics 'SHELXTL version 6.12 (Bruker, 2001)'
_computing_publication_material 'SHELXTL version 6.12 (Bruker, 2001)'
_computing_structure_refinement 'SHELXL-97 (Sheldrick, 1997)'
_computing_structure_solution 'SHELXS-97 (Sheldrick, 1990)'
_diffrn_ambient_temperature 120(2)
_diffrn_detector_area_resol_mean 8
_diffrn_measured_fraction_theta_full 1.000
_diffrn_measured_fraction_theta_max 1.000
_diffrn_measurement_device_type 'SMART 6000 CCD area detector'
_diffrn_measurement_method '\w scans'
_diffrn_radiation_monochromator graphite
_diffrn_radiation_source 'fine-focus sealed tube'
_diffrn_radiation_type MoK\a
_diffrn_radiation_wavelength 0.71073
_diffrn_reflns_av_R_equivalents 0.0559
_diffrn_reflns_av_sigmaI/netI 0.0443
_diffrn_reflns_limit_h_max 11
_diffrn_reflns_limit_h_min -11
_diffrn_reflns_limit_k_max 40
_diffrn_reflns_limit_k_min -40
_diffrn_reflns_limit_l_max 22
_diffrn_reflns_limit_l_min -22
_diffrn_reflns_number 78404
_diffrn_reflns_theta_full 30.00
_diffrn_reflns_theta_max 30.00
_diffrn_reflns_theta_min 1.47
_diffrn_standards_decay_% 0
_exptl_absorpt_coefficient_mu 0.061
_exptl_absorpt_correction_type none
_exptl_crystal_colour yellow
_exptl_crystal_density_diffrn 1.097
_exptl_crystal_density_meas ?
_exptl_crystal_density_method .
_exptl_crystal_description block
_exptl_crystal_F_000 1352
_exptl_crystal_size_max 0.32
_exptl_crystal_size_mid 0.20
_exptl_crystal_size_min 0.20
_refine_diff_density_max 0.274
_refine_diff_density_min -0.172
_refine_diff_density_rms 0.040
_refine_ls_extinction_method none
_refine_ls_goodness_of_fit_ref 1.023
_refine_ls_hydrogen_treatment constr
_refine_ls_matrix_type full
_refine_ls_number_parameters 463
_refine_ls_number_reflns 11080
_refine_ls_number_restraints 0
_refine_ls_restrained_S_all 1.023
_refine_ls_R_factor_all 0.0830
_refine_ls_R_factor_gt 0.0466
_refine_ls_shift/su_max 0.002
_refine_ls_shift/su_mean 0.000
_refine_ls_structure_factor_coef Fsqd
_refine_ls_weighting_details 'calc w=1/[\s^2^(Fo^2^)+(0.0749P)^2^+0.0000P] where P=(Fo^2^+2Fc^2^)/3'
_refine_ls_weighting_scheme calc
_refine_ls_wR_factor_gt 0.1239
_refine_ls_wR_factor_ref 0.1406
_reflns_number_gt 6916
_reflns_number_total 11080
_reflns_threshold_expression I>2\s(I)
_cod_data_source_file b905719f.txt
_cod_data_source_block 1a
_cod_depositor_comments
;
The following automatic conversions were performed:
'_symmetry_cell_setting' value 'Monoclinic' changed to 'monoclinic'
according to '/home/saulius/struct/CIF-dictionaries/cif_core.dic'
dictionary named 'cif_core.dic' version 2.4.1 from 2010-06-29.

Automatic conversion script
Id: cif_fix_enum 1527 2010-12-29 10:47:43Z saulius 
;
_cod_original_cell_volume 3794.8(6)
_cod_original_sg_symbol_H-M 'P 21/c'
_cod_database_code 7201176

loop_
_symmetry_equiv_pos_as_xyz
'x, y, z'
'-x, y+1/2, -z+1/2'
'-x, -y, -z'
'x, -y-1/2, z-1/2'

loop_
_atom_site_label
_atom_site_type_symbol
_atom_site_fract_x
_atom_site_fract_y
_atom_site_fract_z
_atom_site_U_iso_or_equiv
_atom_site_adp_type
_atom_site_occupancy
_atom_site_symmetry_multiplicity
_atom_site_calc_flag
_atom_site_refinement_flags
_atom_site_disorder_assembly
_atom_site_disorder_group
C1 C 0.62436(17) 0.71043(5) 0.32136(8) 0.0330(3) Uani 1 1 d . . .
H1 H 0.5472 0.7181 0.3619 0.040 Uiso 1 1 d R . .
C2 C 0.73522(16) 0.67794(4) 0.34147(8) 0.0292(3) Uani 1 1 d . . .
H2 H 0.8136 0.6720 0.3007 0.035 Uiso 1 1 d R . .
C3 C 0.74837(15) 0.65057(4) 0.41952(8) 0.0271(3) Uani 1 1 d . . .
C4 C 0.66002(16) 0.66080(4) 0.49049(8) 0.0308(3) Uani 1 1 d . . .
H4 H 0.5976 0.6883 0.4914 0.037 Uiso 1 1 d R . .
C5 C 0.66288(16) 0.63147(4) 0.55918(8) 0.0290(3) Uani 1 1 d . . .
H5 H 0.6010 0.6389 0.6065 0.035 Uiso 1 1 d R . .
C6 C 0.75485(15) 0.59089(4) 0.56061(8) 0.0253(2) Uani 1 1 d . . .
C7 C 0.84978(16) 0.58194(4) 0.49128(8) 0.0291(3) Uani 1 1 d . . .
H7 H 0.9166 0.5553 0.4917 0.035 Uiso 1 1 d R . .
C8 C 0.84716(15) 0.61133(4) 0.42228(8) 0.0293(3) Uani 1 1 d . . .
H8 H 0.9136 0.6049 0.3762 0.035 Uiso 1 1 d R . .
C9 C 0.73883(15) 0.55890(4) 0.63140(8) 0.0281(3) Uani 1 1 d . . .
H9 H 0.6715 0.5689 0.6750 0.034 Uiso 1 1 d R . .
C10 C 0.80760(16) 0.51720(4) 0.64284(8) 0.0301(3) Uani 1 1 d . . .
H10 H 0.8952 0.5086 0.6093 0.036 Uiso 1 1 d R . .
C11 C 0.50156(15) 0.77894(4) 0.22107(8) 0.0274(3) Uani 1 1 d . . .
C12 C 0.39829(15) 0.78335(4) 0.14794(8) 0.0270(3) Uani 1 1 d . . .
C13 C 0.29775(15) 0.82147(4) 0.13759(8) 0.0298(3) Uani 1 1 d . . .
H13 H 0.2281 0.8233 0.0885 0.036 Uiso 1 1 d R . .
C14 C 0.29510(16) 0.85705(5) 0.19647(9) 0.0325(3) Uani 1 1 d . . .
C15 C 0.39790(17) 0.85327(5) 0.26756(8) 0.0342(3) Uani 1 1 d . . .
H15 H 0.3998 0.8774 0.3083 0.041 Uiso 1 1 d R . .
C16 C 0.49820(17) 0.81524(5) 0.28136(8) 0.0324(3) Uani 1 1 d . . .
C17 C 0.38885(17) 0.74644(5) 0.08000(8) 0.0332(3) Uani 1 1 d . . .
H171 H 0.3412(11) 0.7184(3) 0.1029(3) 0.043(2) Uiso 1 1 d R . .
H172 H 0.4972(9) 0.7396(2) 0.0614(4) 0.043(2) Uiso 1 1 d R . .
H173 H 0.3219(10) 0.75750(16) 0.0318(5) 0.043(2) Uiso 1 1 d R . .
C18 C 0.1852(2) 0.89802(5) 0.18386(11) 0.0454(4) Uani 1 1 d . . .
H181 H 0.1006 0.8969 0.2253 0.052(4) Uiso 0.50 1 d PR A 1
H182 H 0.1358 0.8973 0.1265 0.052(4) Uiso 0.50 1 d PR A 1
H183 H 0.2476 0.9266 0.1917 0.052(4) Uiso 0.50 1 d PR A 1
H184 H 0.2221 0.9169 0.1370 0.052(4) Uiso 0.50 1 d PR A 2
H185 H 0.1868 0.9166 0.2358 0.052(4) Uiso 0.50 1 d PR A 2
H186 H 0.0751 0.8873 0.1706 0.052(4) Uiso 0.50 1 d PR A 2
C19 C 0.6059(2) 0.81591(6) 0.36105(10) 0.0491(4) Uani 1 1 d . . .
H191 H 0.6416(13) 0.8476(4) 0.3728(5) 0.081(4) Uiso 1 1 d R . .
H192 H 0.7000(13) 0.7962(4) 0.3532(3) 0.081(4) Uiso 1 1 d R . .
H193 H 0.5457(8) 0.8044(4) 0.4088(6) 0.081(4) Uiso 1 1 d R . .
C21 C 0.72795(15) 0.71835(4) 0.16296(8) 0.0285(3) Uani 1 1 d . . .
C22 C 0.70754(16) 0.67472(4) 0.12390(8) 0.0311(3) Uani 1 1 d . . .
C23 C 0.80768(17) 0.66153(5) 0.05945(8) 0.0320(3) Uani 1 1 d . . .
H23 H 0.7928 0.6319 0.0344 0.038 Uiso 1 1 d R . .
C24 C 0.92830(16) 0.68990(5) 0.03081(8) 0.0321(3) Uani 1 1 d . . .
C25 C 0.94845(16) 0.73296(5) 0.06985(9) 0.0331(3) Uani 1 1 d . . .
H25 H 1.0300 0.7531 0.0513 0.040 Uiso 1 1 d R . .
C26 C 0.85248(15) 0.74704(4) 0.13505(8) 0.0291(3) Uani 1 1 d . . .
C27 C 0.57395(19) 0.64182(5) 0.14688(10) 0.0429(4) Uani 1 1 d . . .
H271 H 0.4948(12) 0.6405(3) 0.1014(6) 0.084(4) Uiso 1 1 d R . .
H272 H 0.5251(12) 0.6526(3) 0.1969(7) 0.084(4) Uiso 1 1 d R . .
H273 H 0.6178(6) 0.6117(3) 0.1568(8) 0.084(4) Uiso 1 1 d R . .
C28 C 1.0346(2) 0.67478(5) -0.03905(10) 0.0427(4) Uani 1 1 d . . .
H281 H 1.0093 0.6931 -0.0900 0.056(4) Uiso 0.50 1 d PR B 1
H282 H 1.0157 0.6420 -0.0514 0.056(4) Uiso 0.50 1 d PR B 1
H283 H 1.1478 0.6794 -0.0212 0.056(4) Uiso 0.50 1 d PR B 1
H284 H 1.1059 0.6499 -0.0184 0.056(4) Uiso 0.50 1 d PR B 2
H285 H 1.0995 0.7010 -0.0570 0.056(4) Uiso 0.50 1 d PR B 2
H286 H 0.9674 0.6636 -0.0872 0.056(4) Uiso 0.50 1 d PR B 2
C29 C 0.88937(17) 0.79297(5) 0.17774(10) 0.0379(3) Uani 1 1 d . . .
H291 H 0.9671(13) 0.78809(8) 0.2263(6) 0.069(3) Uiso 1 1 d R . .
H292 H 0.7885(10) 0.8065(2) 0.1984(6) 0.069(3) Uiso 1 1 d R . .
H293 H 0.9368(13) 0.8144(2) 0.1365(4) 0.069(3) Uiso 1 1 d R . .
C31 C 0.64137(15) 0.50234(4) 0.78265(8) 0.0265(3) Uani 1 1 d . . .
C32 C 0.47508(16) 0.49201(4) 0.78365(8) 0.0288(3) Uani 1 1 d . . .
C33 C 0.38172(17) 0.51018(5) 0.84694(8) 0.0325(3) Uani 1 1 d . . .
H33 H 0.2700 0.5030 0.8465 0.039 Uiso 1 1 d R . .
C34 C 0.44647(17) 0.53854(4) 0.91055(8) 0.0329(3) Uani 1 1 d . . .
C35 C 0.60850(17) 0.54880(4) 0.90873(8) 0.0330(3) Uani 1 1 d . . .
H35 H 0.6552 0.5681 0.9517 0.040 Uiso 1 1 d R . .
C36 C 0.70627(16) 0.53193(4) 0.84613(8) 0.0296(3) Uani 1 1 d . . .
C37 C 0.39251(18) 0.46380(5) 0.71440(9) 0.0386(3) Uani 1 1 d . . .
H371 H 0.2827(11) 0.4573(3) 0.7292(3) 0.051(3) Uiso 1 1 d R . .
H372 H 0.4502(9) 0.4350(3) 0.7078(4) 0.051(3) Uiso 1 1 d R . .
H373 H 0.3917(10) 0.4809(2) 0.6618(5) 0.051(3) Uiso 1 1 d R . .
C38 C 0.3427(2) 0.55801(6) 0.97813(10) 0.0450(4) Uani 1 1 d . . .
H381 H 0.3962(9) 0.5526(4) 1.0350(6) 0.084(4) Uiso 1 1 d R . .
H382 H 0.2353(13) 0.5424(4) 0.9752(5) 0.084(4) Uiso 1 1 d R . .
H383 H 0.3280(13) 0.5919(4) 0.9689(5) 0.084(4) Uiso 1 1 d R . .
C39 C 0.88193(18) 0.54590(5) 0.84947(10) 0.0425(4) Uani 1 1 d . . .
H391 H 0.8907(2) 0.5787(4) 0.8367(8) 0.077(4) Uiso 1 1 d R . .
H392 H 0.9393(7) 0.5281(3) 0.8079(7) 0.077(4) Uiso 1 1 d R . .
H393 H 0.9291(7) 0.5399(4) 0.9059(6) 0.077(4) Uiso 1 1 d R . .
C41 C 0.77646(15) 0.42928(4) 0.69750(8) 0.0273(3) Uani 1 1 d . . .
C42 C 0.84511(15) 0.40176(4) 0.76372(8) 0.0281(3) Uani 1 1 d . . .
C43 C 0.86384(16) 0.35425(4) 0.75302(8) 0.0306(3) Uani 1 1 d . . .
H43 H 0.9123 0.3365 0.7978 0.037 Uiso 1 1 d R . .
C44 C 0.81372(16) 0.33225(4) 0.67857(9) 0.0320(3) Uani 1 1 d . . .
C45 C 0.74708(16) 0.35918(5) 0.61352(9) 0.0340(3) Uani 1 1 d . . .
H45 H 0.7113 0.3446 0.5623 0.041 Uiso 1 1 d R . .
C46 C 0.73092(16) 0.40685(4) 0.62055(8) 0.0304(3) Uani 1 1 d . . .
C47 C 0.90812(19) 0.42284(5) 0.84583(8) 0.0370(3) Uani 1 1 d . . .
H471 H 0.9188(13) 0.3992(2) 0.8884(5) 0.065(3) Uiso 1 1 d R . .
H472 H 0.8343(10) 0.4461(3) 0.8638(4) 0.065(3) Uiso 1 1 d R . .
H473 H 1.0116(12) 0.4366(4) 0.8376(2) 0.065(3) Uiso 1 1 d R . .
C48 C 0.83668(19) 0.28099(5) 0.66770(11) 0.0425(4) Uani 1 1 d . . .
H481 H 0.7640(13) 0.26985(16) 0.6224(8) 0.088(4) Uiso 1 1 d R . .
H482 H 0.8133(15) 0.26526(19) 0.7201(6) 0.088(4) Uiso 1 1 d R . .
H483 H 0.9474(13) 0.27477(10) 0.6535(8) 0.088(4) Uiso 1 1 d R . .
C49 C 0.6592(2) 0.43255(5) 0.54448(9) 0.0429(4) Uani 1 1 d . . .
H491 H 0.6229 0.4103 0.5010 0.051(4) Uiso 0.50 1 d PR C 1
H492 H 0.7411 0.4529 0.5215 0.051(4) Uiso 0.50 1 d PR C 1
H493 H 0.5674 0.4511 0.5617 0.051(4) Uiso 0.50 1 d PR C 1
H494 H 0.6646 0.4659 0.5551 0.051(4) Uiso 0.50 1 d PR C 2
H495 H 0.5465 0.4233 0.5346 0.051(4) Uiso 0.50 1 d PR C 2
H496 H 0.7202 0.4251 0.4945 0.051(4) Uiso 0.50 1 d PR C 2
B1 B 0.61679(18) 0.73596(5) 0.23524(9) 0.0296(3) Uani 1 1 d . . .
B2 B 0.74665(17) 0.48282(5) 0.70919(9) 0.0265(3) Uani 1 1 d . . .

loop_
_atom_site_aniso_label
_atom_site_aniso_U_11
_atom_site_aniso_U_22
_atom_site_aniso_U_33
_atom_site_aniso_U_23
_atom_site_aniso_U_13
_atom_site_aniso_U_12
C1 0.0322(7) 0.0351(7) 0.0317(7) 0.0044(5) 0.0026(5) 0.0031(5)
C2 0.0284(7) 0.0302(6) 0.0288(6) 0.0030(5) 0.0005(5) -0.0017(5)
C3 0.0262(6) 0.0280(6) 0.0270(6) 0.0024(5) -0.0003(5) -0.0019(5)
C4 0.0338(7) 0.0273(6) 0.0313(7) 0.0007(5) 0.0015(5) 0.0052(5)
C5 0.0317(7) 0.0283(6) 0.0272(6) -0.0019(5) 0.0042(5) 0.0024(5)
C6 0.0252(6) 0.0253(6) 0.0254(6) -0.0003(5) 0.0003(5) -0.0009(5)
C7 0.0287(7) 0.0280(6) 0.0308(6) 0.0026(5) 0.0038(5) 0.0042(5)
C8 0.0283(7) 0.0324(7) 0.0274(6) 0.0024(5) 0.0038(5) 0.0017(5)
C9 0.0301(7) 0.0282(6) 0.0262(6) 0.0002(5) 0.0032(5) 0.0000(5)
C10 0.0307(7) 0.0291(6) 0.0308(6) 0.0022(5) 0.0058(5) 0.0017(5)
C11 0.0268(6) 0.0290(6) 0.0265(6) 0.0033(5) 0.0008(5) -0.0029(5)
C12 0.0248(6) 0.0295(6) 0.0267(6) 0.0022(5) 0.0026(5) -0.0049(5)
C13 0.0249(6) 0.0350(7) 0.0293(6) 0.0046(5) 0.0000(5) -0.0015(5)
C14 0.0289(7) 0.0324(7) 0.0361(7) 0.0025(5) 0.0024(5) 0.0004(5)
C15 0.0377(8) 0.0327(7) 0.0322(7) -0.0042(5) 0.0023(6) 0.0014(6)
C16 0.0350(7) 0.0344(7) 0.0277(6) 0.0010(5) -0.0025(5) -0.0010(6)
C17 0.0335(7) 0.0348(7) 0.0307(7) -0.0014(5) -0.0049(5) -0.0003(6)
C18 0.0457(9) 0.0405(8) 0.0497(9) -0.0021(7) -0.0014(7) 0.0119(7)
C19 0.0628(11) 0.0442(9) 0.0389(8) -0.0074(7) -0.0171(8) 0.0058(8)
C21 0.0288(7) 0.0273(6) 0.0289(6) 0.0054(5) -0.0039(5) 0.0007(5)
C22 0.0340(7) 0.0265(6) 0.0323(7) 0.0056(5) -0.0046(5) -0.0011(5)
C23 0.0372(7) 0.0268(6) 0.0312(7) 0.0003(5) -0.0077(5) 0.0011(5)
C24 0.0317(7) 0.0331(7) 0.0311(7) 0.0034(5) -0.0035(5) 0.0043(5)
C25 0.0283(7) 0.0309(7) 0.0399(7) 0.0042(6) 0.0011(5) -0.0009(5)
C26 0.0255(6) 0.0267(6) 0.0347(7) 0.0027(5) -0.0039(5) 0.0003(5)
C27 0.0489(9) 0.0315(7) 0.0484(9) 0.0016(6) 0.0024(7) -0.0100(6)
C28 0.0450(9) 0.0420(8) 0.0413(8) -0.0028(6) 0.0048(7) 0.0034(7)
C29 0.0312(7) 0.0309(7) 0.0516(9) -0.0040(6) 0.0004(6) -0.0027(6)
C31 0.0308(7) 0.0220(6) 0.0270(6) 0.0044(5) 0.0033(5) 0.0006(5)
C32 0.0304(7) 0.0267(6) 0.0295(6) 0.0041(5) 0.0020(5) 0.0001(5)
C33 0.0295(7) 0.0334(7) 0.0350(7) 0.0059(5) 0.0053(5) 0.0032(5)
C34 0.0392(8) 0.0291(6) 0.0308(7) 0.0039(5) 0.0080(6) 0.0074(6)
C35 0.0427(8) 0.0264(6) 0.0299(7) -0.0021(5) 0.0016(6) 0.0011(6)
C36 0.0326(7) 0.0270(6) 0.0294(6) 0.0023(5) 0.0030(5) -0.0015(5)
C37 0.0314(7) 0.0435(8) 0.0408(8) -0.0046(6) 0.0008(6) -0.0057(6)
C38 0.0504(9) 0.0445(9) 0.0410(8) -0.0009(7) 0.0143(7) 0.0121(7)
C39 0.0393(9) 0.0456(9) 0.0424(8) -0.0079(7) 0.0012(6) -0.0097(7)
C41 0.0279(7) 0.0275(6) 0.0268(6) 0.0014(5) 0.0038(5) 0.0011(5)
C42 0.0277(6) 0.0310(6) 0.0260(6) 0.0025(5) 0.0053(5) 0.0034(5)
C43 0.0292(7) 0.0294(6) 0.0334(7) 0.0052(5) 0.0054(5) 0.0040(5)
C44 0.0275(7) 0.0267(6) 0.0420(7) 0.0002(5) 0.0046(5) 0.0009(5)
C45 0.0337(7) 0.0326(7) 0.0355(7) -0.0059(5) -0.0010(6) 0.0000(5)
C46 0.0312(7) 0.0304(7) 0.0294(6) 0.0002(5) 0.0005(5) 0.0012(5)
C47 0.0464(9) 0.0385(8) 0.0260(6) -0.0001(5) -0.0004(6) 0.0120(6)
C48 0.0397(8) 0.0276(7) 0.0600(10) -0.0030(6) -0.0011(7) 0.0012(6)
C49 0.0579(10) 0.0374(8) 0.0323(7) -0.0024(6) -0.0098(7) 0.0043(7)
B1 0.0279(8) 0.0291(7) 0.0313(7) 0.0034(6) -0.0040(6) -0.0043(6)
B2 0.0255(7) 0.0288(7) 0.0250(7) 0.0015(5) -0.0017(5) -0.0001(5)

loop_
_atom_type_symbol
_atom_type_description
_atom_type_scat_dispersion_real
_atom_type_scat_dispersion_imag
_atom_type_scat_source
C C 0.0033 0.0016 'International Tables Vol C Tables 4.2.6.8 and 6.1.1.4'
H H 0.0000 0.0000 'International Tables Vol C Tables 4.2.6.8 and 6.1.1.4'
B B 0.0013 0.0007 'International Tables Vol C Tables 4.2.6.8 and 6.1.1.4'

loop_
_geom_angle_atom_site_label_1
_geom_angle_atom_site_label_2
_geom_angle_atom_site_label_3
_geom_angle
_geom_angle_site_symmetry_1
_geom_angle_site_symmetry_3
_geom_angle_publ_flag
C2 C1 B1 122.97(13) . . ?
C1 C2 C3 127.09(12) . . ?
C4 C3 C8 118.25(11) . . ?
C4 C3 C2 122.50(12) . . ?
C8 C3 C2 119.18(11) . . ?
C5 C4 C3 120.62(12) . . ?
C4 C5 C6 121.41(12) . . ?
C7 C6 C5 117.83(11) . . ?
C7 C6 C9 123.60(11) . . ?
C5 C6 C9 118.45(11) . . ?
C8 C7 C6 120.82(12) . . ?
C7 C8 C3 120.90(12) . . ?
C10 C9 C6 128.30(12) . . ?
C9 C10 B2 121.34(12) . . ?
C12 C11 C16 116.94(11) . . ?
C12 C11 B1 121.98(11) . . ?
C16 C11 B1 121.09(11) . . ?
C13 C12 C11 120.56(12) . . ?
C13 C12 C17 117.62(11) . . ?
C11 C12 C17 121.79(11) . . ?
C14 C13 C12 122.42(12) . . ?
C15 C14 C13 117.26(12) . . ?
C15 C14 C18 121.27(13) . . ?
C13 C14 C18 121.47(13) . . ?
C14 C15 C16 122.25(12) . . ?
C15 C16 C11 120.55(12) . . ?
C15 C16 C19 116.69(12) . . ?
C11 C16 C19 122.71(12) . . ?
C26 C21 C22 117.76(12) . . ?
C26 C21 B1 119.54(11) . . ?
C22 C21 B1 122.70(12) . . ?
C23 C22 C21 119.97(12) . . ?
C23 C22 C27 117.82(12) . . ?
C21 C22 C27 122.15(13) . . ?
C24 C23 C22 122.48(12) . . ?
C23 C24 C25 117.35(13) . . ?
C23 C24 C28 121.34(13) . . ?
C25 C24 C28 121.31(13) . . ?
C26 C25 C24 121.81(13) . . ?
C25 C26 C21 120.62(12) . . ?
C25 C26 C29 118.39(12) . . ?
C21 C26 C29 120.94(12) . . ?
C36 C31 C32 117.74(11) . . ?
C36 C31 B2 122.11(11) . . ?
C32 C31 B2 120.08(11) . . ?
C33 C32 C31 120.06(12) . . ?
C33 C32 C37 118.41(12) . . ?
C31 C32 C37 121.44(12) . . ?
C34 C33 C32 122.17(13) . . ?
C35 C34 C33 117.45(12) . . ?
C35 C34 C38 121.35(13) . . ?
C33 C34 C38 121.19(13) . . ?
C34 C35 C36 122.45(12) . . ?
C35 C36 C31 120.10(12) . . ?
C35 C36 C39 118.08(12) . . ?
C31 C36 C39 121.82(12) . . ?
C42 C41 C46 117.50(11) . . ?
C42 C41 B2 121.68(11) . . ?
C46 C41 B2 120.80(11) . . ?
C43 C42 C41 120.56(12) . . ?
C43 C42 C47 117.82(12) . . ?
C41 C42 C47 121.54(11) . . ?
C44 C43 C42 121.64(12) . . ?
C43 C44 C45 117.86(12) . . ?
C43 C44 C48 120.94(13) . . ?
C45 C44 C48 121.16(13) . . ?
C44 C45 C46 122.35(13) . . ?
C45 C46 C41 120.01(12) . . ?
C45 C46 C49 117.38(12) . . ?
C41 C46 C49 122.59(12) . . ?
C1 B1 C11 120.20(12) . . ?
C1 B1 C21 118.51(12) . . ?
C11 B1 C21 121.28(11) . . ?
C10 B2 C41 119.63(11) . . ?
C10 B2 C31 118.23(11) . . ?
C41 B2 C31 121.89(11) . . ?

loop_
_geom_bond_atom_site_label_1
_geom_bond_atom_site_label_2
_geom_bond_distance
_geom_bond_site_symmetry_2
_geom_bond_publ_flag
C1 C2 1.3447(18) . ?
C1 B1 1.5476(19) . ?
C2 C3 1.4665(17) . ?
C3 C4 1.3970(17) . ?
C3 C8 1.4006(18) . ?
C4 C5 1.3776(17) . ?
C5 C6 1.4007(17) . ?
C6 C7 1.4000(17) . ?
C6 C9 1.4626(17) . ?
C7 C8 1.3824(17) . ?
C9 C10 1.3442(17) . ?
C10 B2 1.5458(18) . ?
C11 C12 1.4160(17) . ?
C11 C16 1.4196(18) . ?
C11 B1 1.580(2) . ?
C12 C13 1.3893(18) . ?
C12 C17 1.5145(18) . ?
C13 C14 1.3887(18) . ?
C14 C15 1.3869(19) . ?
C14 C18 1.504(2) . ?
C15 C16 1.3921(19) . ?
C16 C19 1.5141(19) . ?
C21 C26 1.4109(18) . ?
C21 C22 1.4128(18) . ?
C21 B1 1.582(2) . ?
C22 C23 1.3945(19) . ?
C22 C27 1.5174(19) . ?
C23 C24 1.3856(19) . ?
C24 C25 1.3976(19) . ?
C24 C28 1.507(2) . ?
C25 C26 1.3894(19) . ?
C26 C29 1.5165(18) . ?
C31 C36 1.4092(18) . ?
C31 C32 1.4134(18) . ?
C31 B2 1.5858(19) . ?
C32 C33 1.3936(18) . ?
C32 C37 1.5075(19) . ?
C33 C34 1.3886(19) . ?
C34 C35 1.379(2) . ?
C34 C38 1.5089(19) . ?
C35 C36 1.3938(18) . ?
C36 C39 1.512(2) . ?
C41 C42 1.4160(17) . ?
C41 C46 1.4162(18) . ?
C41 B2 1.5814(19) . ?
C42 C43 1.3951(18) . ?
C42 C47 1.5078(18) . ?
C43 C44 1.3865(19) . ?
C44 C45 1.3870(19) . ?
C44 C48 1.5066(19) . ?
C45 C46 1.3911(18) . ?
C46 C49 1.5145(19) . ?

loop_
_geom_torsion_atom_site_label_1
_geom_torsion_atom_site_label_2
_geom_torsion_atom_site_label_3
_geom_torsion_atom_site_label_4
_geom_torsion
_geom_torsion_site_symmetry_1
_geom_torsion_site_symmetry_2
_geom_torsion_site_symmetry_3
_geom_torsion_site_symmetry_4
_geom_torsion_publ_flag
C22 C21 B1 C1 65.99(17) . . . . ?
C21 B1 C1 C2 8.8(2) . . . . ?
B1 C1 C2 C3 -177.29(12) . . . . ?
C1 C2 C3 C4 -11.3(2) . . . . ?
C16 C11 B1 C1 47.99(18) . . . . ?
C36 C31 B2 C10 -67.46(16) . . . . ?
C31 B2 C10 C9 -19.04(19) . . . . ?
B2 C10 C9 C6 -164.77(12) . . . . ?
C10 C9 C6 C7 -0.2(2) . . . . ?
C46 C41 B2 C10 -52.23(17) . . . . ?
